data_2013185
loop_
_publ_author_name
'Sivakumar, B.'
'Sethu Sankar, K.'
'Senthil Kumar, U. P.'
'Jeyaraman, R.'
'Velmurugan, D.'

_publ_section_title
;
 2-Nitroso-1,3-diphenyl-1,2,3,4-tetrahydrobenzo[<i>b</i>][1,6]naphthyridine
;
_journal_issue 3
_journal_name_full 'Acta Crystallographica Section C'
_journal_page_first o153
_journal_page_last o155
_journal_paper_doi 10.1107/S0108270102022758
_journal_volume 59
_journal_year 2003
_chemical_formula_moiety 'C24 H19 N3 O'
_chemical_formula_sum 'C24 H19 N3 O'
_chemical_formula_weight 365.42
_chemical_name_systematic
;
2-Nitroso-1,3-diphenyl-1,2,3,4-tetrahydrobenzo[b][1,6]naphthyridine
;
_space_group_IT_number 14
_symmetry_cell_setting monoclinic
_symmetry_space_group_name_Hall '-P 2yab'
_symmetry_space_group_name_H-M 'P 1 21/a 1'
_atom_sites_solution_hydrogens geom
_atom_sites_solution_primary direct
_atom_sites_solution_secondary difmap
_audit_creation_method SHELXL97
_cell_angle_alpha 90
_cell_angle_beta 105.74(3)
_cell_angle_gamma 90
_cell_formula_units_Z 4
_cell_length_a 9.713(6)
_cell_length_b 19.265(8)
_cell_length_c 10.450(2)
_cell_measurement_reflns_used 25
_cell_measurement_temperature 293(2)
_cell_measurement_theta_max 68.02
_cell_measurement_theta_min 4.40
_cell_volume 1882.1(15)
_computing_cell_refinement 'CAD-4 EXPRESS'
_computing_data_collection 'CAD-4 EXPRESS (Enraf-Nonius, 1994)'
_computing_data_reduction 'XCAD4 (Harms & Wocadlo, 1995)'
_computing_molecular_graphics 'ZORTEP (Zsolnai, 1997) and PLATON (Spek, 2000)'
_computing_publication_material 'SHELX97 and PARST (Nardelli, 1995)'
_computing_structure_refinement 'SHELXL97 (Sheldrick, 1997)'
_computing_structure_solution 'SHELXS97 (Sheldrick, 1997)'
_diffrn_ambient_temperature 293(2)
_diffrn_measurement_device_type 'Enraf-Nonius CAD-4'
_diffrn_measurement_method 'non-profiled w/2\q'
_diffrn_radiation_monochromator graphite
_diffrn_radiation_source 'fine-focus sealed tube'
_diffrn_radiation_type CuK\a
_diffrn_radiation_wavelength 1.54180
_diffrn_reflns_av_R_equivalents 0.052
_diffrn_reflns_av_sigmaI/netI 0.021
_diffrn_reflns_limit_h_max 11
_diffrn_reflns_limit_h_min -11
_diffrn_reflns_limit_k_max 23
_diffrn_reflns_limit_k_min 0
_diffrn_reflns_limit_l_max 12
_diffrn_reflns_limit_l_min -12
_diffrn_reflns_number 3876
_diffrn_reflns_theta_full 68.02
_diffrn_reflns_theta_max 68.02
_diffrn_reflns_theta_min 4.40
_diffrn_standards_decay_% 0
_diffrn_standards_interval_count 100
_diffrn_standards_interval_time 120
_diffrn_standards_number 3
_exptl_absorpt_coefficient_mu 0.636
_exptl_absorpt_correction_type none
_exptl_crystal_colour 'pale yellow'
_exptl_crystal_density_diffrn 1.290
_exptl_crystal_density_meas ?
_exptl_crystal_density_method 'not measured'
_exptl_crystal_description plate
_exptl_crystal_F_000 768
_exptl_crystal_size_max 0.2
_exptl_crystal_size_mid 0.2
_exptl_crystal_size_min 0.15
_refine_diff_density_max 0.23
_refine_diff_density_min -0.20
_refine_ls_extinction_method none
_refine_ls_goodness_of_fit_ref 1.066
_refine_ls_hydrogen_treatment constr
_refine_ls_matrix_type full
_refine_ls_number_parameters 253
_refine_ls_number_reflns 3435
_refine_ls_number_restraints 0
_refine_ls_restrained_S_all 1.066
_refine_ls_R_factor_all 0.069
_refine_ls_R_factor_gt 0.057
_refine_ls_shift/su_max <0.001
_refine_ls_shift/su_mean 0.000
_refine_ls_structure_factor_coef Fsqd
_refine_ls_weighting_details 'w = 1/[\s^2^(Fo^2^)+(0.1135P)^2^+0.1670P] where P=(Fo^2^+2Fc^2^)/3'
_refine_ls_weighting_scheme calc
_refine_ls_wR_factor_gt 0.160
_refine_ls_wR_factor_ref 0.172
_reflns_number_gt 2660
_reflns_number_total 3435
_reflns_threshold_expression I>2\s(I)
_cod_data_source_file na1587.cif
_cod_data_source_block I
_cod_depositor_comments
;
The following automatic conversions were performed:
'_symmetry_cell_setting' value 'Monoclinic' changed to 'monoclinic'
according to '/home/saulius/struct/CIF-dictionaries/cif_core.dic'
dictionary named 'cif_core.dic' version 2.4.1 from 2010-06-29.

Automatic conversion script
Id: cif_fix_enum 1527 2010-12-29 10:47:43Z saulius 

The following automatic conversions were performed:

'_symmetry_cell_setting' value 'Monoclinic' changed to 'monoclinic'
according to /home/saulius/struct/CIF-dictionaries/cif_core.dic
dictionary named 'cif_core.dic' version 2.4.1 from 2010-06-29.

Automatic conversion script
Id: cif_fix_values 1715 2011-07-08 13:25:40Z adriana 

The following automatic conversions were performed:

'_exptl_crystal_density_meas' value 'not measured' was changed to '?'
- the value is perceived as not measured.

Automatic conversion script
Id: cif_fix_values 3008 2015-01-20 13:52:24Z robertas 
;
_cod_original_cell_volume 1882.1(14)
_cod_original_sg_symbol_H-M 'P 21/a'
_cod_database_code 2013185
_cod_database_fobs_code 2013185

loop_
_symmetry_equiv_pos_as_xyz
'x, y, z'
'-x+1/2, y+1/2, -z'
'-x, -y, -z'
'x-1/2, -y-1/2, z'

loop_
_atom_site_label
_atom_site_fract_x
_atom_site_fract_y
_atom_site_fract_z
_atom_site_U_iso_or_equiv
_atom_site_adp_type
_atom_site_calc_flag
_atom_site_refinement_flags
_atom_site_occupancy
_atom_site_disorder_assembly
_atom_site_disorder_group
_atom_site_type_symbol
O -0.2538(2) 0.74971(9) -0.15540(15) 0.0822(5) Uani d . 1 . . O
N1 0.26428(18) 0.85872(8) 0.22203(15) 0.0560(4) Uani d . 1 . . N
N2 -0.14707(17) 0.81452(8) 0.00869(15) 0.0519(4) Uani d . 1 . . N
N3 -0.2456(2) 0.76712(9) -0.04006(17) 0.0672(5) Uani d . 1 . . N
C1 0.0730(2) 0.88174(11) 0.02359(18) 0.0566(5) Uani d . 1 . . C
H1A 0.1525 0.8831 -0.0160 0.068 Uiso calc R 1 . . H
H1B 0.0397 0.9290 0.0268 0.068 Uiso calc R 1 . . H
C2 -0.0481(2) 0.83912(9) -0.06702(18) 0.0510(4) Uani d . 1 . . C
H2 -0.0053 0.7982 -0.0967 0.061 Uiso calc R 1 . . H
C3 -0.1325(2) 0.83110(10) 0.15039(18) 0.0536(5) Uani d . 1 . . C
H3 -0.1762 0.7925 0.1863 0.064 Uiso calc R 1 . . H
C4 0.0682(2) 0.81396(10) 0.3577(2) 0.0571(5) Uani d . 1 . . C
H4 0.0027 0.7977 0.4010 0.069 Uiso calc R 1 . . H
C5 0.2679(3) 0.80539(12) 0.5640(2) 0.0682(6) Uani d . 1 . . C
H5 0.2064 0.7903 0.6126 0.082 Uiso calc R 1 . . H
C6 0.4089(3) 0.81350(11) 0.6254(2) 0.0716(6) Uani d . 1 . . C
H6 0.4427 0.8043 0.7159 0.086 Uiso calc R 1 . . H
C7 0.5048(3) 0.83554(11) 0.5549(2) 0.0681(6) Uani d . 1 . . C
H7 0.6014 0.8407 0.5983 0.082 Uiso calc R 1 . . H
C8 0.4556(2) 0.84951(11) 0.4216(2) 0.0636(5) Uani d . 1 . . C
H8 0.5194 0.8643 0.3751 0.076 Uiso calc R 1 . . H
C9 0.3103(2) 0.84176(9) 0.35445(19) 0.0538(5) Uani d . 1 . . C
C10 0.2133(2) 0.81961(9) 0.42672(19) 0.0561(5) Uani d . 1 . . C
C11 0.1265(2) 0.85525(10) 0.16292(18) 0.0518(4) Uani d . 1 . . C
C12 0.0236(2) 0.83237(9) 0.22719(18) 0.0515(4) Uani d . 1 . . C
C13 -0.2166(2) 0.89604(10) 0.16495(17) 0.0532(5) Uani d . 1 . . C
C14 -0.3646(2) 0.89194(13) 0.1294(2) 0.0685(6) Uani d . 1 . . C
H14 -0.4091 0.8505 0.0961 0.082 Uiso calc R 1 . . H
C15 -0.4473(3) 0.94873(15) 0.1426(3) 0.0781(7) Uani d . 1 . . C
H15 -0.5466 0.9454 0.1186 0.094 Uiso calc R 1 . . H
C16 -0.3817(3) 1.00969(14) 0.1911(3) 0.0796(7) Uani d . 1 . . C
H16 -0.4367 1.0480 0.2001 0.095 Uiso calc R 1 . . H
C17 -0.2354(3) 1.01483(13) 0.2266(2) 0.0729(6) Uani d . 1 . . C
H17 -0.1918 1.0567 0.2588 0.087 Uiso calc R 1 . . H
C18 -0.1518(2) 0.95774(11) 0.2149(2) 0.0613(5) Uani d . 1 . . C
H18 -0.0526 0.9612 0.2406 0.074 Uiso calc R 1 . . H
C19 -0.12092(19) 0.88110(9) -0.18879(17) 0.0487(4) Uani d . 1 . . C
C20 -0.0778(2) 0.87241(11) -0.30400(19) 0.0610(5) Uani d . 1 . . C
H20 -0.0128 0.8377 -0.3084 0.073 Uiso calc R 1 . . H
C21 -0.1313(3) 0.91526(13) -0.4122(2) 0.0713(6) Uani d . 1 . . C
H21 -0.1010 0.9093 -0.4887 0.086 Uiso calc R 1 . . H
C22 -0.2287(3) 0.96660(12) -0.4083(2) 0.0689(6) Uani d . 1 . . C
H22 -0.2635 0.9955 -0.4813 0.083 Uiso calc R 1 . . H
C23 -0.2742(2) 0.97476(11) -0.2953(2) 0.0634(5) Uani d . 1 . . C
H23 -0.3417 1.0085 -0.2925 0.076 Uiso calc R 1 . . H
C24 -0.2195(2) 0.93276(10) -0.18588(19) 0.0558(5) Uani d . 1 . . C
H24 -0.2492 0.9393 -0.1093 0.067 Uiso calc R 1 . . H

loop_
_atom_site_aniso_label
_atom_site_aniso_U_11
_atom_site_aniso_U_22
_atom_site_aniso_U_33
_atom_site_aniso_U_12
_atom_site_aniso_U_13
_atom_site_aniso_U_23
O 0.0965(13) 0.0837(11) 0.0689(10) -0.0292(9) 0.0266(9) -0.0193(8)
N1 0.0563(10) 0.0551(9) 0.0562(9) -0.0051(7) 0.0148(7) 0.0006(7)
N2 0.0516(9) 0.0517(8) 0.0536(8) -0.0102(7) 0.0163(7) -0.0031(6)
N3 0.0756(12) 0.0641(10) 0.0609(10) -0.0189(9) 0.0168(9) -0.0077(8)
C1 0.0520(11) 0.0630(11) 0.0554(10) -0.0091(9) 0.0156(9) 0.0051(8)
C2 0.0517(11) 0.0504(9) 0.0540(10) -0.0011(8) 0.0196(8) -0.0020(7)
C3 0.0583(12) 0.0568(10) 0.0494(10) -0.0075(8) 0.0207(8) 0.0039(8)
C4 0.0651(12) 0.0527(10) 0.0556(10) -0.0024(9) 0.0196(9) 0.0070(8)
C5 0.0779(15) 0.0669(13) 0.0562(11) 0.0001(11) 0.0121(10) 0.0109(9)
C6 0.0878(17) 0.0592(12) 0.0579(12) -0.0039(11) 0.0029(11) 0.0046(9)
C7 0.0636(13) 0.0549(11) 0.0753(13) 0.0004(9) 0.0005(11) 0.0001(9)
C8 0.0603(13) 0.0588(11) 0.0673(12) -0.0019(9) 0.0097(10) 0.0008(9)
C9 0.0573(11) 0.0432(9) 0.0585(10) -0.0005(8) 0.0117(9) -0.0008(7)
C10 0.0635(12) 0.0467(9) 0.0563(11) -0.0020(8) 0.0134(9) 0.0048(8)
C11 0.0541(11) 0.0490(9) 0.0534(10) -0.0029(8) 0.0167(8) 0.0003(7)
C12 0.0549(11) 0.0479(9) 0.0521(10) -0.0045(8) 0.0153(8) 0.0012(7)
C13 0.0539(11) 0.0636(11) 0.0475(9) -0.0037(8) 0.0231(8) 0.0041(8)
C14 0.0547(12) 0.0814(14) 0.0752(13) -0.0093(10) 0.0274(10) -0.0064(11)
C15 0.0491(12) 0.1019(18) 0.0882(16) 0.0055(12) 0.0269(11) -0.0037(14)
C16 0.0764(16) 0.0807(16) 0.0917(16) 0.0113(13) 0.0399(13) -0.0009(13)
C17 0.0743(15) 0.0663(13) 0.0873(15) 0.0003(11) 0.0376(13) -0.0034(11)
C18 0.0534(11) 0.0657(12) 0.0686(12) -0.0046(9) 0.0228(9) -0.0019(9)
C19 0.0461(10) 0.0514(9) 0.0494(9) -0.0049(7) 0.0144(8) -0.0027(7)
C20 0.0687(13) 0.0633(11) 0.0575(11) -0.0006(10) 0.0281(10) -0.0051(9)
C21 0.0887(17) 0.0784(14) 0.0544(11) -0.0057(12) 0.0322(11) 0.0018(10)
C22 0.0809(15) 0.0644(12) 0.0605(12) -0.0058(11) 0.0176(11) 0.0099(10)
C23 0.0666(13) 0.0534(11) 0.0700(12) 0.0066(9) 0.0180(10) 0.0060(9)
C24 0.0574(11) 0.0573(11) 0.0556(10) 0.0024(8) 0.0204(9) -0.0024(8)

loop_
_atom_type_symbol
_atom_type_description
_atom_type_scat_dispersion_real
_atom_type_scat_dispersion_imag
_atom_type_scat_source
C C 0.0181 0.0091 'International Tables Vol C Tables 4.2.6.8 and 6.1.1.4'
H H 0.0000 0.0000 'International Tables Vol C Tables 4.2.6.8 and 6.1.1.4'
N N 0.0311 0.0180 'International Tables Vol C Tables 4.2.6.8 and 6.1.1.4'
O O 0.0492 0.0322 'International Tables Vol C Tables 4.2.6.8 and 6.1.1.4'

loop_
_geom_angle_atom_site_label_1
_geom_angle_atom_site_label_2
_geom_angle_atom_site_label_3
_geom_angle
_geom_angle_publ_flag
C11 N1 C9 118.22(17) ?
N3 N2 C2 121.6(2) y
N3 N2 C3 113.4(2) y
C2 N2 C3 124.43(15) ?
O N3 N2 114.4(2) y
C11 C1 C2 115.09(16) ?
C11 C1 H1A 108.5 ?
C2 C1 H1A 108.5 ?
C11 C1 H1B 108.5 ?
C2 C1 H1B 108.5 ?
H1A C1 H1B 107.5 ?
N2 C2 C19 113.48(16) ?
N2 C2 C1 110.02(15) ?
C19 C2 C1 109.79(15) ?
N2 C2 H2 107.8 ?
C19 C2 H2 107.8 ?
C1 C2 H2 107.8 ?
N2 C3 C12 110.1(2) y
N2 C3 C13 111.6(2) y
C12 C3 C13 114.93(16) ?
N2 C3 H3 106.6 ?
C12 C3 H3 106.6 ?
C13 C3 H3 106.6 ?
C12 C4 C10 119.84(19) ?
C12 C4 H4 120.1 ?
C10 C4 H4 120.1 ?
C6 C5 C10 120.8(2) ?
C6 C5 H5 119.6 ?
C10 C5 H5 119.6 ?
C5 C6 C7 121.1(2) ?
C5 C6 H6 119.5 ?
C7 C6 H6 119.5 ?
C8 C7 C6 119.7(2) ?
C8 C7 H7 120.1 ?
C6 C7 H7 120.1 ?
C7 C8 C9 120.9(2) ?
C7 C8 H8 119.6 ?
C9 C8 H8 119.6 ?
N1 C9 C8 119.12(19) ?
N1 C9 C10 121.65(18) ?
C8 C9 C10 119.16(18) ?
C4 C10 C5 123.7(2) ?
C4 C10 C9 117.89(18) ?
C5 C10 C9 118.4(2) ?
N1 C11 C12 123.51(17) ?
N1 C11 C1 118.72(17) ?
C12 C11 C1 117.60(18) ?
C4 C12 C11 118.81(19) ?
C4 C12 C3 121.92(18) ?
C11 C12 C3 119.25(17) ?
C18 C13 C14 118.97(19) ?
C18 C13 C3 122.89(18) ?
C14 C13 C3 118.12(18) ?
C13 C14 C15 121.0(2) ?
C13 C14 H14 119.5 ?
C15 C14 H14 119.5 ?
C16 C15 C14 119.4(2) ?
C16 C15 H15 120.3 ?
C14 C15 H15 120.3 ?
C15 C16 C17 120.5(2) ?
C15 C16 H16 119.8 ?
C17 C16 H16 119.8 ?
C16 C17 C18 120.3(2) ?
C16 C17 H17 119.8 ?
C18 C17 H17 119.8 ?
C13 C18 C17 119.8(2) ?
C13 C18 H18 120.1 ?
C17 C18 H18 120.1 ?
C24 C19 C20 118.55(18) ?
C24 C19 C2 122.24(16) ?
C20 C19 C2 118.91(17) ?
C21 C20 C19 120.2(2) ?
C21 C20 H20 119.9 ?
C19 C20 H20 119.9 ?
C22 C21 C20 120.86(19) ?
C22 C21 H21 119.6 ?
C20 C21 H21 119.6 ?
C23 C22 C21 119.3(2) ?
C23 C22 H22 120.3 ?
C21 C22 H22 120.3 ?
C22 C23 C24 120.1(2) ?
C22 C23 H23 120.0 ?
C24 C23 H23 120.0 ?
C23 C24 C19 120.94(18) ?
C23 C24 H24 119.5 ?
C19 C24 H24 119.5 ?

loop_
_geom_bond_atom_site_label_1
_geom_bond_atom_site_label_2
_geom_bond_site_symmetry_2
_geom_bond_distance
_geom_bond_publ_flag
O N3 . 1.233(2) y
N1 C11 . 1.315(3) y
N1 C9 . 1.373(2) y
N2 N3 . 1.321(2) y
N2 C2 . 1.479(2) y
N2 C3 . 1.484(2) y
C1 C11 . 1.497(3) y
C1 C2 . 1.533(3) ?
C1 H1A . 0.9700 ?
C1 H1B . 0.9700 ?
C2 C19 . 1.512(3) y
C2 H2 . 0.9800 ?
C3 C12 . 1.511(3) ?
C3 C13 . 1.524(3) y
C3 H3 . 0.9800 ?
C4 C12 . 1.361(3) ?
C4 C10 . 1.402(3) ?
C4 H4 . 0.9300 ?
C5 C6 . 1.355(4) ?
C5 C10 . 1.414(3) ?
C5 H5 . 0.9300 ?
C6 C7 . 1.401(4) ?
C6 H6 . 0.9300 ?
C7 C8 . 1.371(3) ?
C7 H7 . 0.9300 ?
C8 C9 . 1.404(3) ?
C8 H8 . 0.9300 ?
C9 C10 . 1.423(3) ?
C11 C12 . 1.417(3) ?
C13 C18 . 1.380(3) ?
C13 C14 . 1.386(3) ?
C14 C15 . 1.386(3) ?
C14 H14 . 0.9300 ?
C15 C16 . 1.366(4) ?
C15 H15 . 0.9300 ?
C16 C17 . 1.372(4) ?
C16 H16 . 0.9300 ?
C17 C18 . 1.392(3) ?
C17 H17 . 0.9300 ?
C18 H18 . 0.9300 ?
C19 C24 . 1.387(3) ?
C19 C20 . 1.388(2) ?
C20 C21 . 1.383(3) ?
C20 H20 . 0.9300 ?
C21 C22 . 1.377(3) ?
C21 H21 . 0.9300 ?
C22 C23 . 1.377(3) ?
C22 H22 . 0.9300 ?
C23 C24 . 1.384(3) ?
C23 H23 . 0.9300 ?
C24 H24 . 0.9300 ?

loop_
_geom_torsion_atom_site_label_1
_geom_torsion_atom_site_label_2
_geom_torsion_atom_site_label_3
_geom_torsion_atom_site_label_4
_geom_torsion
_geom_torsion_publ_flag
C2 N2 N3 O -5.0(3) y
C3 N2 N3 O -176.1(2) y
N3 N2 C2 C19 68.4(2) ?
C3 N2 C2 C19 -121.55(19) ?
N3 N2 C2 C1 -168.15(18) ?
C3 N2 C2 C1 1.9(2) ?
C11 C1 C2 N2 38.0(2) ?
C11 C1 C2 C19 163.6(2) y
N3 N2 C3 C12 133.87(17) ?
C2 N2 C3 C12 -36.9(2) ?
N3 N2 C3 C13 -97.3(2) ?
C2 N2 C3 C13 92.0(2) ?
C10 C5 C6 C7 -0.6(4) ?
C5 C6 C7 C8 0.3(3) ?
C6 C7 C8 C9 -0.2(3) ?
C11 N1 C9 C8 -175.84(17) ?
C11 N1 C9 C10 1.2(3) ?
C7 C8 C9 N1 177.61(18) ?
C7 C8 C9 C10 0.5(3) ?
C12 C4 C10 C5 176.35(19) ?
C12 C4 C10 C9 -2.8(3) ?
C6 C5 C10 C4 -178.4(2) ?
C6 C5 C10 C9 0.8(3) ?
N1 C9 C10 C4 1.4(3) ?
C8 C9 C10 C4 178.49(18) ?
N1 C9 C10 C5 -177.79(18) ?
C8 C9 C10 C5 -0.7(3) ?
C9 N1 C11 C12 -2.5(3) ?
C9 N1 C11 C1 172.66(16) ?
C2 C1 C11 N1 142.07(18) ?
C2 C1 C11 C12 -42.5(2) ?
C10 C4 C12 C11 1.7(3) ?
C10 C4 C12 C3 -176.49(17) ?
N1 C11 C12 C4 1.1(3) y
C1 C11 C12 C4 -174.12(17) ?
N1 C11 C12 C3 179.35(17) ?
C1 C11 C12 C3 4.1(3) y
N2 C3 C12 C4 -148.61(17) ?
C13 C3 C12 C4 84.4(2) ?
N2 C3 C12 C11 33.2(2) ?
C13 C3 C12 C11 -93.8(2) y
N2 C3 C13 C18 -110.5(2) ?
C12 C3 C13 C18 15.8(2) ?
N2 C3 C13 C14 71.2(2) ?
C12 C3 C13 C14 -162.57(17) ?
C18 C13 C14 C15 0.4(3) ?
C3 C13 C14 C15 178.8(2) ?
C13 C14 C15 C16 0.2(4) ?
C14 C15 C16 C17 -0.1(4) ?
C15 C16 C17 C18 -0.6(4) ?
C14 C13 C18 C17 -1.0(3) ?
C3 C13 C18 C17 -179.34(18) ?
C16 C17 C18 C13 1.2(3) ?
N2 C2 C19 C24 45.2(2) ?
C1 C2 C19 C24 -78.4(2) y
N2 C2 C19 C20 -141.18(17) ?
C1 C2 C19 C20 95.2(2) ?
C24 C19 C20 C21 0.9(3) ?
C2 C19 C20 C21 -173.01(19) ?
C19 C20 C21 C22 -0.7(3) ?
C20 C21 C22 C23 -0.6(4) ?
C21 C22 C23 C24 1.5(3) ?
C22 C23 C24 C19 -1.3(3) ?
C20 C19 C24 C23 0.1(3) ?
C2 C19 C24 C23 173.79(18) ?

loop_
_cod_related_entry_id
_cod_related_entry_database
_cod_related_entry_code
1 ChemSpider 21107467
